data_2002447
loop_
_publ_author_name
'Rueter, I'
'Mueller-Buschbaum, Hk'

_publ_section_title
;
Geordnete Oktaederbesetzung in Ba6 La2 Al1.5 Fe2.5 O15
;
_journal_name_full
;
Zeitschrift fuer Anorganische und Allgemeine Chemie
;
_journal_page_first 97
_journal_page_last 101
_journal_paper_doi 10.1002/zaac.19905880112
_journal_volume 588
_journal_year 1990
_chemical_formula_structural 'Ba6 La2 (Al1.5 Fe2.5 O15)'
_chemical_formula_sum 'Al1.5 Ba6 Fe2.5 La2 O15'
_chemical_name_systematic
;
Barium lanthanum aluminium iron(III) oxide (6/2/1.5/2.5/15)
;
_space_group_IT_number 186
_symmetry_cell_setting hexagonal
_symmetry_Int_Tables_number 186
_symmetry_space_group_name_Hall 'P 6c -2c'
_symmetry_space_group_name_H-M 'P 63 m c'
_cell_angle_alpha 90
_cell_angle_beta 90
_cell_angle_gamma 120
_cell_formula_units_Z 2
_cell_length_a 11.814(1)
_cell_length_b 11.814(1)
_cell_length_c 7.1003(6)
_cell_volume 858.2
_refine_ls_R_factor_all 0.046
_cod_database_code 2002447

loop_
_symmetry_equiv_pos_as_xyz
x,y,z
-y,x-y,z
y-x,-x,z
-y,-x,z
y-x,y,z
x,x-y,z
-x,-y,1/2+z
y,y-x,1/2+z
x-y,x,1/2+z
y,x,1/2+z
x-y,-y,1/2+z
-x,y-x,1/2+z

loop_
_atom_site_label
_atom_site_type_symbol
_atom_site_symmetry_multiplicity
_atom_site_Wyckoff_symbol
_atom_site_fract_x
_atom_site_fract_y
_atom_site_fract_z
_atom_site_occupancy
_atom_site_attached_hydrogens
_atom_site_calc_flag
Ba1 Ba2+ 2 a 0. 0. 0. 1. 0 d
Ba2 Ba2+ 6 c 0.1716(1) 0.8284(1) 0.1749(7) 1. 0 d
Ba3 Ba2+ 2 b 0.3333 0.6667 0.4900(9) 1. 0 d
Ba4 Ba2+ 6 c 0.47862(8) 0.52138(8) 0.8445(6) 0.33 0 d
La4 La3+ 6 c 0.47862(8) 0.52138(8) 0.8445(6) 0.67 0 d
Fe1 Fe3+ 2 b 0.3333 0.6667 0.035(1) 1. 0 d
Fe2 Fe3+ 6 c 0.1789(3) 0.8211(3) 0.674(1) 0.5 0 d
Al1 Al3+ 6 c 0.1789(3) 0.8211(3) 0.674(1) 0.5 0 d
O1 O2- 12 d 0.678(2) 0.071(2) 0.042(2) 1. 0 d
O2 O2- 6 c 0.248(1) 0.752(1) 0.843(5) 1. 0 d
O3 O2- 6 c 0.414(1) 0.586(1) 0.176(5) 1. 0 d
O4 O2- 6 c 0.903(2) 0.097(2) 0.274(4) 1. 0 d

loop_
_atom_type_symbol
_atom_type_oxidation_number
Ba2+ 2.000
La3+ 3.000
Fe3+ 3.000
Al3+ 3.000
O2- -2.000
